data_4305689
loop_
_publ_author_name
'Ramaswamy Murugavel'
'Subramaniam Kuppuswamy'

_publ_contact_author_address
;
Department of Chemistry
Indian Institute of Technology Bombay
Powai
Mumbai
Maharastra
400076
INDIA
;
_publ_contact_author_email RMV@CHEM.IITB.AC.IN
_publ_contact_author_name 'Ramaswamy Murugavel'
_publ_section_title
;
Organic-Soluble Tri-, Tetra-, and Pentanuclear Titanium(IV) Phosphates
;
_journal_name_full 'Inorganic Chemistry'
_journal_page_first 7686
_journal_page_last 7694
_journal_paper_doi 10.1021/ic800675n
_journal_volume 47
_journal_year 2008
_chemical_formula_moiety 'C93 H118 Cl2 O36 P8 Ti4'
_chemical_formula_sum 'C93 H118 Cl2 O36 P8 Ti4'
_chemical_formula_weight 2322.13
_chemical_name_systematic
;
 ?
;
_space_group_IT_number 14
_symmetry_cell_setting monoclinic
_symmetry_space_group_name_Hall '-P 2yn'
_symmetry_space_group_name_H-M 'P 1 21/n 1'
_atom_sites_solution_hydrogens geom
_atom_sites_solution_primary direct
_atom_sites_solution_secondary difmap
_audit_creation_method SHELXL-97
_cell_angle_alpha 90.00
_cell_angle_beta 96.544(2)
_cell_angle_gamma 90.00
_cell_formula_units_Z 2
_cell_length_a 13.9814(2)
_cell_length_b 19.0606(3)
_cell_length_c 20.0920(4)
_cell_measurement_reflns_used 3664
_cell_measurement_temperature 150(2)
_cell_measurement_theta_max 32.5151
_cell_measurement_theta_min 3.1899
_cell_volume 5319.51(16)
_computing_cell_refinement
;
CrysAlis RED, Oxford Diffraction Ltd.,
Version 1.171.31.7 (release 18-10-2006 CrysAlis171 .NET)
(compiled Oct 18 2006,16:28:17)
;
_computing_data_collection
;
CrysAlis CCD, Oxford Diffraction Ltd.,
Version 1.171.31.7 (release 18-10-2006 CrysAlis171 .NET)
(compiled Oct 18 2006,16:28:17)
;
_computing_data_reduction
;
CrysAlis RED, Oxford Diffraction Ltd.,
Version 1.171.31.7 (release 18-10-2006 CrysAlis171 .NET)
(compiled Oct 18 2006,16:28:17)
;
_computing_molecular_graphics 'Ortep-3 for Windows (Farrugia, 1997)'
_computing_publication_material 'WinGX publication routines (Farrugia, 1999)'
_computing_structure_refinement 'SHELXL-97 (Sheldrick, 1997)'
_computing_structure_solution 'SHELXS-86 (Sheldrick, 1986)'
_diffrn_ambient_temperature 150(2)
_diffrn_detector_area_resol_mean 15.9948
_diffrn_measured_fraction_theta_full 0.998
_diffrn_measured_fraction_theta_max 0.998
_diffrn_measurement_device_type 'OXFORD DIFFRACTIOM X CALIBUR-S'
_diffrn_measurement_method 'omega(w)-q scan'
_diffrn_radiation_monochromator graphite
_diffrn_radiation_source 'Enhance (Mo) X-ray Source'
_diffrn_radiation_type MoK\a
_diffrn_radiation_wavelength 0.71073
_diffrn_reflns_av_R_equivalents 0.0662
_diffrn_reflns_av_sigmaI/netI 0.0677
_diffrn_reflns_limit_h_max 18
_diffrn_reflns_limit_h_min -18
_diffrn_reflns_limit_k_max 25
_diffrn_reflns_limit_k_min -25
_diffrn_reflns_limit_l_max 26
_diffrn_reflns_limit_l_min -24
_diffrn_reflns_number 62374
_diffrn_reflns_theta_full 28.00
_diffrn_reflns_theta_max 28.00
_diffrn_reflns_theta_min 2.96
_exptl_absorpt_coefficient_mu 0.541
_exptl_absorpt_correction_T_max 1.00000
_exptl_absorpt_correction_T_min 0.90179
_exptl_absorpt_correction_type multi-scan
_exptl_absorpt_process_details
;
CrysAlis RED, Oxford Diffraction Ltd.,
Version 1.171.31.7 (release 18-10-2006 CrysAlis171 .NET)
(compiled Oct 18 2006,16:28:17)
Empirical absorption correction using spherical harmonics,
 implemented in SCALE3 ABSPACK scaling algorithm.
;
_exptl_crystal_colour 'pale red'
_exptl_crystal_density_diffrn 1.450
_exptl_crystal_density_method 'not measured'
_exptl_crystal_description prism
_exptl_crystal_F_000 2412
_exptl_crystal_size_max 0.24
_exptl_crystal_size_mid 0.21
_exptl_crystal_size_min 0.19
_refine_diff_density_max 1.748
_refine_diff_density_min -1.872
_refine_diff_density_rms 0.126
_refine_ls_extinction_method none
_refine_ls_goodness_of_fit_ref 1.033
_refine_ls_hydrogen_treatment mixed
_refine_ls_matrix_type full
_refine_ls_number_parameters 599
_refine_ls_number_reflns 12826
_refine_ls_number_restraints 23
_refine_ls_restrained_S_all 1.109
_refine_ls_R_factor_all 0.1418
_refine_ls_R_factor_gt 0.0700
_refine_ls_shift/su_max 0.001
_refine_ls_shift/su_mean 0.000
_refine_ls_structure_factor_coef Fsqd
_refine_ls_weighting_details 'calc w=1/[\s^2^(Fo^2^)+(0.1029P)^2^+10.4159P] where P=(Fo^2^+2Fc^2^)/3'
_refine_ls_weighting_scheme calc
_refine_ls_wR_factor_gt 0.1795
_refine_ls_wR_factor_ref 0.2227
_reflns_number_gt 6780
_reflns_number_total 12826
_reflns_threshold_expression >2sigma(I)
_cod_data_source_file ic800675n-file001_3.cif
_cod_data_source_block newrm178-relabled1-28
_cod_original_cell_volume 5319.51(15)
_cod_database_code 4305689

loop_
_symmetry_equiv_pos_as_xyz
'x, y, z'
'-x+1/2, y+1/2, -z+1/2'
'-x, -y, -z'
'x-1/2, -y-1/2, z-1/2'

loop_
_atom_site_label
_atom_site_type_symbol
_atom_site_fract_x
_atom_site_fract_y
_atom_site_fract_z
_atom_site_U_iso_or_equiv
_atom_site_adp_type
_atom_site_occupancy
_atom_site_symmetry_multiplicity
_atom_site_calc_flag
_atom_site_refinement_flags
_atom_site_disorder_assembly
_atom_site_disorder_group
C1 C 0.3552(4) 0.8141(3) 0.3411(3) 0.0225(12) Uani 1 1 d . . .
C2 C 0.3769(4) 0.7468(3) 0.3649(3) 0.0235(12) Uani 1 1 d . . .
C3 C 0.3945(4) 0.6960(3) 0.3184(3) 0.0316(14) Uani 1 1 d . . .
H3 H 0.4113(11) 0.645(3) 0.3343(10) 0.038 Uiso 1 1 calc R . .
C4 C 0.3900(4) 0.7130(3) 0.2514(3) 0.0304(14) Uani 1 1 d . . .
H4 H 0.4017(9) 0.678(2) 0.220(2) 0.036 Uiso 1 1 calc R . .
C5 C 0.3691(4) 0.7794(3) 0.2293(3) 0.0301(14) Uani 1 1 d . . .
H5 H 0.3658(5) 0.7894(8) 0.183(3) 0.036 Uiso 1 1 calc R . .
C6 C 0.3523(4) 0.8332(3) 0.2745(3) 0.0223(12) Uani 1 1 d . . .
C7 C 0.3831(5) 0.7303(3) 0.4387(3) 0.0356(15) Uani 1 1 d . . .
H7A H 0.3180 0.7260 0.4519 0.053 Uiso 1 1 calc R . .
H7B H 0.4175 0.7681 0.4644 0.053 Uiso 1 1 calc R . .
H7C H 0.4178 0.6860 0.4477 0.053 Uiso 1 1 calc R . .
C8 C 0.3322(4) 0.9061(3) 0.2494(3) 0.0281(13) Uani 1 1 d . . .
H8A H 0.2625 0.9131 0.2405 0.042 Uiso 1 1 calc R . .
H8B H 0.3618 0.9133 0.2080 0.042 Uiso 1 1 calc R . .
H8C H 0.3591 0.9398 0.2834 0.042 Uiso 1 1 calc R . .
C9 C 0.3500(4) 1.1972(3) 0.3462(3) 0.0200(11) Uani 1 1 d . . .
C10 C 0.3495(4) 1.1780(3) 0.2796(3) 0.0232(12) Uani 1 1 d . . .
C11 C 0.3669(4) 1.2322(3) 0.2352(3) 0.0281(14) Uani 1 1 d . . .
H11 H 0.3655(4) 1.2237(8) 0.196(3) 0.034 Uiso 1 1 calc R . .
C12 C 0.3860(4) 1.2991(3) 0.2567(3) 0.0302(14) Uani 1 1 d . . .
H12 H 0.3988(8) 1.340(2) 0.221(2) 0.036 Uiso 1 1 calc R . .
C13 C 0.3891(4) 1.3156(3) 0.3246(3) 0.0302(14) Uani 1 1 d . . .
H13 H 0.4062(10) 1.370(3) 0.3418(10) 0.036 Uiso 1 1 calc R . .
C14 C 0.3708(4) 1.2641(3) 0.3710(3) 0.0267(13) Uani 1 1 d . . .
C15 C 0.3324(4) 1.1052(3) 0.2547(3) 0.0307(14) Uani 1 1 d . . .
H15A H 0.3578 1.0719 0.2894 0.046 Uiso 1 1 calc R . .
H15B H 0.3649 1.0982 0.2145 0.046 Uiso 1 1 calc R . .
H15C H 0.2631 1.0975 0.2436 0.046 Uiso 1 1 calc R . .
C16 C 0.3751(5) 1.2799(3) 0.4433(3) 0.0383(16) Uani 1 1 d . . .
H16A H 0.3097 1.2807 0.4565 0.057 Uiso 1 1 calc R . .
H16B H 0.4053 1.3259 0.4524 0.057 Uiso 1 1 calc R . .
H16C H 0.4130 1.2438 0.4690 0.057 Uiso 1 1 calc R . .
C17 C 0.2120(3) 1.1644(3) 0.6964(3) 0.0181(11) Uani 1 1 d . . .
C18 C 0.2917(4) 1.1898(3) 0.6687(3) 0.0257(13) Uani 1 1 d . . .
C19 C 0.3802(4) 1.1879(3) 0.7083(3) 0.0290(14) Uani 1 1 d . . .
H19 H 0.441(4) 1.2059(11) 0.6895(11) 0.035 Uiso 1 1 calc R . .
C20 C 0.3867(4) 1.1616(3) 0.7730(3) 0.0312(14) Uani 1 1 d . . .
H20 H 0.451(4) 1.1595(3) 0.8011(19) 0.037 Uiso 1 1 calc R . .
C21 C 0.3039(4) 1.1383(3) 0.7989(3) 0.0292(14) Uani 1 1 d . . .
H21 H 0.3088(5) 1.1209(12) 0.843(3) 0.035 Uiso 1 1 calc R . .
C22 C 0.2146(4) 1.1402(3) 0.7613(3) 0.0226(12) Uani 1 1 d . . .
C23 C 0.2843(5) 1.2187(3) 0.5988(3) 0.0357(15) Uani 1 1 d . . .
H23A H 0.2692 1.1805 0.5665 0.054 Uiso 1 1 calc R . .
H23B H 0.3457 1.2403 0.5911 0.054 Uiso 1 1 calc R . .
H23C H 0.2332 1.2540 0.5930 0.054 Uiso 1 1 calc R . .
C24 C 0.1265(4) 1.1169(3) 0.7913(3) 0.0318(14) Uani 1 1 d . . .
H24A H 0.0737 1.1497 0.7785 0.048 Uiso 1 1 calc R . .
H24B H 0.1403 1.1158 0.8403 0.048 Uiso 1 1 calc R . .
H24C H 0.1079 1.0698 0.7749 0.048 Uiso 1 1 calc R . .
C25 C 0.2145(4) 0.8314(2) 0.6910(3) 0.0185(11) Uani 1 1 d . . .
C26 C 0.2191(4) 0.8556(3) 0.7562(3) 0.0201(11) Uani 1 1 d . . .
C27 C 0.3098(4) 0.8559(3) 0.7939(3) 0.0255(12) Uani 1 1 d . . .
H27 H 0.3154(5) 0.8717(11) 0.838(3) 0.031 Uiso 1 1 calc R . .
C28 C 0.3902(4) 0.8334(3) 0.7673(3) 0.0340(15) Uani 1 1 d . . .
H28 H 0.454(4) 0.8350(3) 0.7949(19) 0.041 Uiso 1 1 calc R . .
C29 C 0.3836(4) 0.8085(3) 0.7026(3) 0.0276(13) Uani 1 1 d . . .
H29 H 0.441(4) 0.7921(10) 0.6846(11) 0.033 Uiso 1 1 calc R . .
C31 C 0.1306(4) 0.8791(3) 0.7873(3) 0.0339(15) Uani 1 1 d . . .
H31A H 0.1182 0.9287 0.7772 0.051 Uiso 1 1 calc R . .
H31B H 0.1414 0.8725 0.8359 0.051 Uiso 1 1 calc R . .
H31C H 0.0750 0.8511 0.7688 0.051 Uiso 1 1 calc R . .
C32 C 0.2865(5) 0.7786(3) 0.5928(3) 0.0343(15) Uani 1 1 d . . .
H32A H 0.2714 0.8170 0.5609 0.051 Uiso 1 1 calc R . .
H32B H 0.2350 0.7435 0.5873 0.051 Uiso 1 1 calc R . .
H32C H 0.3475 0.7567 0.5846 0.051 Uiso 1 1 calc R . .
C33 C 0.3300(3) 0.9982(3) 0.6582(2) 0.0218(10) Uani 1 1 d . . .
H33A H 0.3015(12) 0.9533(18) 0.6728(6) 0.026 Uiso 1 1 calc R . .
H33B H 0.2970(14) 1.0386(16) 0.6780(8) 0.026 Uiso 1 1 calc R . .
C34 C 0.4376(4) 1.0003(3) 0.6796(3) 0.0300(12) Uani 1 1 d . . .
H34A H 0.4569 1.0462 0.6999 0.036 Uiso 1 1 calc R . .
H34B H 0.4568 0.9627 0.7124 0.036 Uiso 1 1 calc R . .
C35 C 0.4816(5) 0.9893(6) 0.6173(4) 0.088(4) Uani 1 1 d . . .
H35A H 0.5395 1.0191 0.6174 0.105 Uiso 1 1 calc R . .
H35B H 0.5013 0.9397 0.6140 0.105 Uiso 1 1 calc R . .
C36 C 0.4148(4) 1.0066(4) 0.5629(3) 0.0465(19) Uani 1 1 d . . .
H36A H 0.4194 0.9731 0.5257 0.056 Uiso 1 1 calc R . .
H36B H 0.4274 1.0544 0.5468 0.056 Uiso 1 1 calc R . .
C37 C 0.9772(15) 0.5620(10) 0.4352(8) 0.237(10) Uiso 1 1 d DU . .
C30 C 0.2952(4) 0.8068(3) 0.6626(3) 0.0221(11) Uani 1 1 d . . .
C43 C 0.9535(14) 0.4963(8) 0.3904(9) 0.174(8) Uiso 1 1 d D . .
O1 O 0.1853(2) 0.93151(18) 0.35582(17) 0.0191(8) Uani 1 1 d . . .
O2 O 0.2636(2) 0.92893(18) 0.47463(17) 0.0190(8) Uani 1 1 d . . .
O3 O 0.1866(3) 0.81903(18) 0.41904(18) 0.0220(8) Uani 1 1 d . . .
O4 O 0.3409(2) 0.86657(19) 0.38918(18) 0.0205(8) Uani 1 1 d . . .
O5 O 0.2610(3) 1.07716(18) 0.47696(18) 0.0204(8) Uani 1 1 d . . .
O6 O 0.1825(3) 1.07754(18) 0.35755(18) 0.0202(8) Uani 1 1 d . . .
O7 O 0.1809(2) 1.18764(18) 0.42507(19) 0.0223(8) Uani 1 1 d . . .
O8 O 0.3367(2) 1.14375(19) 0.39365(18) 0.0219(8) Uani 1 1 d . . .
O9 O 0.1372(2) 1.07273(17) 0.57425(17) 0.0167(7) Uani 1 1 d . . .
O10 O -0.0045(2) 1.15650(17) 0.56251(17) 0.0171(7) Uani 1 1 d . . .
O11 O -0.0114(2) 0.93206(19) 0.34604(17) 0.0207(8) Uani 1 1 d . . .
O12 O 0.1209(2) 1.17158(17) 0.65665(18) 0.0189(8) Uani 1 1 d . . .
O13 O 0.1408(2) 0.92649(16) 0.57201(17) 0.0162(7) Uani 1 1 d . . .
O14 O 0.0000(2) 0.84153(18) 0.55808(17) 0.0178(8) Uani 1 1 d . . .
O15 O -0.0138(2) 1.07252(18) 0.34846(17) 0.0183(8) Uani 1 1 d . . .
O16 O 0.1249(2) 0.82491(17) 0.65133(17) 0.0167(7) Uani 1 1 d . . .
O17 O 0.0999(2) 1.00146(17) 0.44905(15) 0.0135(6) Uani 1 1 d . . .
O18 O 0.3197(2) 1.0032(2) 0.58507(16) 0.0217(7) Uani 1 1 d . . .
Cl1 Cl 0.08415(8) 1.00547(7) 0.23554(6) 0.0215(3) Uani 1 1 d . . .
P1 P 0.24064(10) 0.88875(7) 0.41018(7) 0.0173(3) Uani 1 1 d . . .
P2 P 0.23710(9) 1.11920(7) 0.41361(7) 0.0159(3) Uani 1 1 d . . .
P3 P 0.06696(9) 1.11423(6) 0.61005(7) 0.0139(3) Uani 1 1 d . . .
P4 P 0.07021(9) 0.88316(6) 0.60618(7) 0.0135(3) Uani 1 1 d . . .
Ti1 Ti 0.08474(5) 1.00368(5) 0.34835(4) 0.01330(18) Uani 1 1 d . . .
Ti2 Ti 0.18723(5) 1.00148(4) 0.51666(4) 0.01198(18) Uani 1 1 d . . .
C39 C 0.9301(14) 0.6558(9) 0.5165(8) 0.180(7) Uiso 1 1 d DU . .
C40 C 1.0263(13) 0.6693(9) 0.5054(6) 0.169(7) Uiso 1 1 d DU . .
C42 C 1.0710(17) 0.5859(15) 0.4330(13) 0.379(17) Uiso 1 1 d DU . .
C41 C 1.1037(13) 0.6476(10) 0.4727(8) 0.185(7) Uiso 1 1 d DU . .
C38 C 0.9176(18) 0.5972(9) 0.4749(8) 0.290(12) Uiso 1 1 d DU . .
C51 C 0.4449 0.5056 0.4448 0.100 Uiso 0.50 1 d P . .
C52 C 0.3837 0.5016 0.5162 0.100 Uiso 0.50 1 d P . .
C53 C 0.5000 0.5000 0.5000 0.100 Uiso 1 2 d S . .
C54 C 0.5289 0.5059 0.4331 0.100 Uiso 0.50 1 d P . .
C55 C 0.3626 0.5073 0.4375 0.100 Uiso 0.50 1 d P . .
C56 C 0.3145 0.5002 0.5241 0.100 Uiso 0.50 1 d P . .
C57 C 0.3592 0.4866 0.5759 0.100 Uiso 0.50 1 d P . .
H7 H 0.1159 1.1794 0.4271 0.080 Uiso 1 1 d . . .
H14 H 0.0002 0.8427 0.5143 0.080 Uiso 1 1 d . . .
H3W H 0.1772 0.8149 0.4610 0.080 Uiso 1 1 d . . .

loop_
_atom_site_aniso_label
_atom_site_aniso_U_11
_atom_site_aniso_U_22
_atom_site_aniso_U_33
_atom_site_aniso_U_23
_atom_site_aniso_U_13
_atom_site_aniso_U_12
C1 0.007(2) 0.024(3) 0.037(3) -0.014(2) 0.005(2) 0.0023(19)
C2 0.018(3) 0.028(3) 0.025(3) -0.006(2) 0.000(2) 0.005(2)
C3 0.018(3) 0.033(3) 0.043(4) -0.010(3) 0.003(3) 0.006(2)
C4 0.024(3) 0.037(3) 0.031(3) -0.021(3) 0.005(3) 0.002(2)
C5 0.019(3) 0.045(3) 0.027(3) -0.013(3) 0.005(3) -0.003(3)
C6 0.014(3) 0.033(3) 0.020(3) -0.008(2) 0.002(2) 0.001(2)
C7 0.040(4) 0.033(3) 0.033(4) 0.002(3) 0.003(3) 0.019(3)
C8 0.023(3) 0.038(3) 0.023(3) -0.002(2) 0.003(2) -0.002(2)
C9 0.011(2) 0.028(3) 0.020(3) 0.014(2) -0.001(2) -0.002(2)
C10 0.009(3) 0.032(3) 0.028(3) 0.008(2) 0.003(2) 0.002(2)
C11 0.012(3) 0.050(4) 0.021(3) 0.015(3) -0.003(2) 0.003(2)
C12 0.012(3) 0.041(3) 0.037(4) 0.019(3) -0.003(3) -0.004(2)
C13 0.018(3) 0.029(3) 0.043(4) 0.014(3) 0.002(3) -0.004(2)
C14 0.018(3) 0.030(3) 0.031(3) 0.008(2) -0.001(2) -0.007(2)
C15 0.028(3) 0.034(3) 0.031(3) 0.001(3) 0.010(3) -0.001(2)
C16 0.040(4) 0.037(3) 0.037(4) 0.000(3) 0.000(3) -0.019(3)
C17 0.007(2) 0.019(2) 0.027(3) -0.010(2) -0.004(2) 0.0006(18)
C18 0.028(3) 0.021(3) 0.029(3) -0.007(2) 0.009(3) -0.005(2)
C19 0.013(3) 0.031(3) 0.041(4) -0.012(3) -0.001(3) -0.005(2)
C20 0.018(3) 0.037(3) 0.035(4) -0.007(3) -0.011(3) 0.003(2)
C21 0.026(3) 0.024(3) 0.038(4) -0.001(3) 0.003(3) 0.003(2)
C22 0.024(3) 0.021(2) 0.024(3) -0.004(2) 0.004(2) -0.001(2)
C23 0.038(4) 0.038(3) 0.033(4) -0.007(3) 0.008(3) -0.017(3)
C24 0.025(3) 0.047(4) 0.024(3) -0.004(3) 0.004(3) -0.006(3)
C25 0.026(3) 0.013(2) 0.016(3) 0.0036(19) -0.002(2) -0.001(2)
C26 0.019(3) 0.019(2) 0.021(3) 0.005(2) -0.001(2) 0.000(2)
C27 0.028(3) 0.030(3) 0.015(3) 0.005(2) -0.010(2) -0.001(2)
C28 0.017(3) 0.037(3) 0.046(4) 0.012(3) -0.005(3) 0.000(2)
C29 0.019(3) 0.032(3) 0.033(3) 0.008(3) 0.005(3) 0.004(2)
C31 0.034(4) 0.045(4) 0.022(3) -0.002(3) 0.000(3) 0.012(3)
C32 0.037(4) 0.043(4) 0.022(3) 0.002(3) 0.003(3) 0.017(3)
C33 0.021(2) 0.031(3) 0.012(2) 0.003(2) -0.0007(18) 0.001(2)
C34 0.023(3) 0.041(3) 0.024(3) 0.002(3) -0.006(2) 0.001(3)
C35 0.015(3) 0.211(13) 0.036(4) -0.001(6) -0.001(3) 0.009(5)
C36 0.011(2) 0.100(6) 0.029(3) 0.002(4) 0.006(2) -0.006(4)
C30 0.017(3) 0.023(3) 0.024(3) 0.007(2) -0.005(2) 0.001(2)
O1 0.0157(18) 0.0267(19) 0.0144(19) -0.0021(15) -0.0009(15) 0.0062(15)
O2 0.0125(18) 0.0295(19) 0.0141(18) -0.0010(15) -0.0022(15) 0.0080(15)
O3 0.023(2) 0.0192(17) 0.024(2) 0.0002(15) 0.0031(17) 0.0027(15)
O4 0.0101(17) 0.0276(19) 0.023(2) -0.0100(16) -0.0013(15) 0.0046(14)
O5 0.021(2) 0.0233(18) 0.018(2) 0.0054(15) 0.0033(16) -0.0056(15)
O6 0.021(2) 0.0227(18) 0.0172(19) 0.0037(15) 0.0028(16) -0.0062(15)
O7 0.0159(19) 0.0214(18) 0.029(2) 0.0003(16) 0.0017(17) 0.0002(14)
O8 0.0159(19) 0.0275(19) 0.023(2) 0.0104(16) 0.0042(16) -0.0054(15)
O9 0.0164(18) 0.0171(16) 0.0157(19) -0.0031(14) -0.0014(15) 0.0011(13)
O10 0.0140(18) 0.0199(17) 0.0167(19) 0.0010(14) -0.0016(15) 0.0025(14)
O11 0.019(2) 0.0272(19) 0.0158(19) 0.0036(15) 0.0002(16) -0.0066(15)
O12 0.020(2) 0.0142(16) 0.022(2) -0.0067(14) 0.0001(16) -0.0007(14)
O13 0.0171(18) 0.0136(16) 0.0182(19) 0.0029(14) 0.0031(15) 0.0004(13)
O14 0.0172(19) 0.0214(17) 0.0145(19) 0.0009(14) 0.0006(15) -0.0033(14)
O15 0.0163(19) 0.0220(17) 0.0162(19) 0.0020(14) -0.0001(15) 0.0066(14)
O16 0.0103(17) 0.0165(16) 0.0213(19) 0.0056(14) -0.0068(15) -0.0012(13)
O17 0.0108(14) 0.0144(14) 0.0152(15) -0.0013(15) 0.0009(11) 0.0012(14)
O18 0.0108(15) 0.041(2) 0.0132(15) -0.0016(18) 0.0010(12) -0.0010(17)
Cl1 0.0222(6) 0.0282(6) 0.0141(5) 0.0006(5) 0.0025(4) 0.0000(5)
P1 0.0140(7) 0.0204(6) 0.0177(7) -0.0029(5) 0.0026(6) 0.0058(5)
P2 0.0135(7) 0.0186(6) 0.0153(7) 0.0029(5) 0.0010(5) -0.0043(5)
P3 0.0128(6) 0.0139(6) 0.0147(7) -0.0015(5) -0.0001(5) 0.0002(5)
P4 0.0121(6) 0.0138(6) 0.0144(7) 0.0021(5) 0.0006(5) 0.0009(5)
Ti1 0.0120(4) 0.0154(4) 0.0124(4) -0.0006(4) 0.0009(3) 0.0002(4)
Ti2 0.0106(3) 0.0132(4) 0.0121(4) 0.0001(4) 0.0013(3) 0.0000(4)

loop_
_atom_type_symbol
_atom_type_description
_atom_type_scat_dispersion_real
_atom_type_scat_dispersion_imag
_atom_type_scat_source
C C 0.0033 0.0016 'International Tables Vol C Tables 4.2.6.8 and 6.1.1.4'
H H 0.0000 0.0000 'International Tables Vol C Tables 4.2.6.8 and 6.1.1.4'
O O 0.0106 0.0060 'International Tables Vol C Tables 4.2.6.8 and 6.1.1.4'
Cl Cl 0.1484 0.1585 'International Tables Vol C Tables 4.2.6.8 and 6.1.1.4'
P P 0.1023 0.0942 'International Tables Vol C Tables 4.2.6.8 and 6.1.1.4'
Ti Ti 0.2776 0.4457 'International Tables Vol C Tables 4.2.6.8 and 6.1.1.4'

loop_
_geom_angle_atom_site_label_1
_geom_angle_atom_site_label_2
_geom_angle_atom_site_label_3
_geom_angle
_geom_angle_site_symmetry_1
_geom_angle_site_symmetry_3
_geom_angle_publ_flag
C6 C1 C2 123.8(5) . . ?
C6 C1 O4 118.7(5) . . ?
C2 C1 O4 117.3(5) . . ?
C3 C2 C1 117.5(5) . . ?
C3 C2 C7 121.4(5) . . ?
C1 C2 C7 121.1(5) . . ?
C4 C3 C2 120.1(6) . . ?
C4 C3 H3 119.9 . . ?
C2 C3 H3 119.9 . . ?
C5 C4 C3 121.4(5) . . ?
C5 C4 H4 119.3 . . ?
C3 C4 H4 119.3 . . ?
C4 C5 C6 120.7(6) . . ?
C4 C5 H5 119.6 . . ?
C6 C5 H5 119.6 . . ?
C1 C6 C5 116.4(5) . . ?
C1 C6 C8 123.7(5) . . ?
C5 C6 C8 120.0(5) . . ?
C2 C7 H7A 109.5 . . ?
C2 C7 H7B 109.5 . . ?
H7A C7 H7B 109.5 . . ?
C2 C7 H7C 109.5 . . ?
H7A C7 H7C 109.5 . . ?
H7B C7 H7C 109.5 . . ?
C6 C8 H8A 109.5 . . ?
C6 C8 H8B 109.5 . . ?
H8A C8 H8B 109.5 . . ?
C6 C8 H8C 109.5 . . ?
H8A C8 H8C 109.5 . . ?
H8B C8 H8C 109.5 . . ?
C10 C9 C14 124.5(5) . . ?
C10 C9 O8 118.2(5) . . ?
C14 C9 O8 117.1(5) . . ?
C9 C10 C11 115.9(5) . . ?
C9 C10 C15 123.7(5) . . ?
C11 C10 C15 120.3(5) . . ?
C12 C11 C10 121.9(6) . . ?
C12 C11 H11 119.0 . . ?
C10 C11 H11 119.0 . . ?
C11 C12 C13 120.3(5) . . ?
C11 C12 H12 119.9 . . ?
C13 C12 H12 119.9 . . ?
C12 C13 C14 120.4(6) . . ?
C12 C13 H13 119.8 . . ?
C14 C13 H13 119.8 . . ?
C9 C14 C13 116.9(6) . . ?
C9 C14 C16 121.6(5) . . ?
C13 C14 C16 121.5(5) . . ?
C10 C15 H15A 109.5 . . ?
C10 C15 H15B 109.5 . . ?
H15A C15 H15B 109.5 . . ?
C10 C15 H15C 109.5 . . ?
H15A C15 H15C 109.5 . . ?
H15B C15 H15C 109.5 . . ?
C14 C16 H16A 109.5 . . ?
C14 C16 H16B 109.5 . . ?
H16A C16 H16B 109.5 . . ?
C14 C16 H16C 109.5 . . ?
H16A C16 H16C 109.5 . . ?
H16B C16 H16C 109.5 . . ?
C22 C17 C18 124.0(5) . . ?
C22 C17 O12 119.1(4) . . ?
C18 C17 O12 116.5(5) . . ?
C17 C18 C19 117.6(6) . . ?
C17 C18 C23 122.0(6) . . ?
C19 C18 C23 120.4(5) . . ?
C20 C19 C18 120.2(5) . . ?
C20 C19 H19 119.9 . . ?
C18 C19 H19 119.9 . . ?
C19 C20 C21 119.8(6) . . ?
C19 C20 H20 120.1 . . ?
C21 C20 H20 120.1 . . ?
C22 C21 C20 121.5(6) . . ?
C22 C21 H21 119.3 . . ?
C20 C21 H21 119.3 . . ?
C17 C22 C21 116.8(5) . . ?
C17 C22 C24 123.0(5) . . ?
C21 C22 C24 120.2(5) . . ?
C18 C23 H23A 109.5 . . ?
C18 C23 H23B 109.5 . . ?
H23A C23 H23B 109.5 . . ?
C18 C23 H23C 109.5 . . ?
H23A C23 H23C 109.5 . . ?
H23B C23 H23C 109.5 . . ?
C22 C24 H24A 109.5 . . ?
C22 C24 H24B 109.5 . . ?
H24A C24 H24B 109.5 . . ?
C22 C24 H24C 109.5 . . ?
H24A C24 H24C 109.5 . . ?
H24B C24 H24C 109.5 . . ?
C26 C25 C30 123.0(5) . . ?
C26 C25 O16 120.4(5) . . ?
C30 C25 O16 116.4(5) . . ?
C25 C26 C27 117.1(5) . . ?
C25 C26 C31 122.5(5) . . ?
C27 C26 C31 120.4(5) . . ?
C28 C27 C26 121.3(6) . . ?
C28 C27 H27 119.3 . . ?
C26 C27 H27 119.3 . . ?
C27 C28 C29 120.5(6) . . ?
C27 C28 H28 119.7 . . ?
C29 C28 H28 119.7 . . ?
C28 C29 C30 120.7(5) . . ?
C28 C29 H29 119.6 . . ?
C30 C29 H29 119.6 . . ?
C26 C31 H31A 109.5 . . ?
C26 C31 H31B 109.5 . . ?
H31A C31 H31B 109.5 . . ?
C26 C31 H31C 109.5 . . ?
H31A C31 H31C 109.5 . . ?
H31B C31 H31C 109.5 . . ?
C30 C32 H32A 109.5 . . ?
C30 C32 H32B 109.5 . . ?
H32A C32 H32B 109.5 . . ?
C30 C32 H32C 109.5 . . ?
H32A C32 H32C 109.5 . . ?
H32B C32 H32C 109.5 . . ?
O18 C33 C34 105.4(4) . . ?
O18 C33 H33A 110.7 . . ?
C34 C33 H33A 110.7 . . ?
O18 C33 H33B 110.7 . . ?
C34 C33 H33B 110.7 . . ?
H33A C33 H33B 108.8 . . ?
C35 C34 C33 104.6(5) . . ?
C35 C34 H34A 110.8 . . ?
C33 C34 H34A 110.8 . . ?
C35 C34 H34B 110.8 . . ?
C33 C34 H34B 110.8 . . ?
H34A C34 H34B 108.9 . . ?
C36 C35 C34 109.1(6) . . ?
C36 C35 H35A 109.9 . . ?
C34 C35 H35A 109.9 . . ?
C36 C35 H35B 109.9 . . ?
C34 C35 H35B 109.9 . . ?
H35A C35 H35B 108.3 . . ?
C35 C36 O18 107.7(5) . . ?
C35 C36 H36A 110.2 . . ?
O18 C36 H36A 110.2 . . ?
C35 C36 H36B 110.2 . . ?
O18 C36 H36B 110.2 . . ?
H36A C36 H36B 108.5 . . ?
C38 C37 C42 119(3) . . ?
C38 C37 C43 128.2(19) . . ?
C42 C37 C43 113(2) . . ?
C29 C30 C25 117.3(5) . . ?
C29 C30 C32 121.4(5) . . ?
C25 C30 C32 121.3(5) . . ?
P1 O1 Ti1 137.8(2) . . ?
P1 O2 Ti2 130.1(2) . . ?
P1 O3 H3W 108.5(3) . . ?
C1 O4 P1 124.9(3) . . ?
P2 O5 Ti2 130.3(2) . . ?
P2 O6 Ti1 137.4(2) . . ?
P2 O7 H7 112.3(3) . . ?
C9 O8 P2 125.0(3) . . ?
P3 O9 Ti2 160.1(2) . . ?
P3 O11 Ti1 143.5(2) 3_576 . ?
C17 O12 P3 127.0(3) . . ?
P4 O13 Ti2 158.3(2) . . ?
P4 O14 H14 123.2(3) . . ?
P4 O15 Ti1 143.7(2) 3_576 . ?
C25 O16 P4 127.2(3) . . ?
Ti2 O17 Ti1 141.16(17) . . ?
C36 O18 C33 108.8(4) . . ?
C36 O18 Ti2 123.4(3) . . ?
C33 O18 Ti2 127.8(3) . . ?
O1 P1 O2 113.0(2) . . ?
O1 P1 O3 109.4(2) . . ?
O2 P1 O3 113.3(2) . . ?
O1 P1 O4 110.6(2) . . ?
O2 P1 O4 105.0(2) . . ?
O3 P1 O4 105.2(2) . . ?
O5 P2 O6 113.2(2) . . ?
O5 P2 O7 112.8(2) . . ?
O6 P2 O7 109.3(2) . . ?
O5 P2 O8 104.9(2) . . ?
O6 P2 O8 110.8(2) . . ?
O7 P2 O8 105.5(2) . . ?
O9 P3 O11 112.1(2) . 3_576 ?
O9 P3 O10 113.1(2) . . ?
O11 P3 O10 109.1(2) 3_576 . ?
O9 P3 O12 110.8(2) . . ?
O11 P3 O12 107.4(2) 3_576 . ?
O10 P3 O12 103.88(19) . . ?
O13 P4 O14 113.9(2) . . ?
O13 P4 O15 112.19(19) . 3_576 ?
O14 P4 O15 109.2(2) . 3_576 ?
O13 P4 O16 110.35(19) . . ?
O14 P4 O16 103.52(19) . . ?
O15 P4 O16 107.21(19) 3_576 . ?
O15 Ti1 O11 89.17(15) . . ?
O15 Ti1 O6 90.09(15) . . ?
O11 Ti1 O6 175.92(15) . . ?
O15 Ti1 O1 175.43(15) . . ?
O11 Ti1 O1 89.83(15) . . ?
O6 Ti1 O1 90.60(15) . . ?
O15 Ti1 O17 90.39(14) . . ?
O11 Ti1 O17 90.15(14) . . ?
O6 Ti1 O17 85.84(14) . . ?
O1 Ti1 O17 85.16(14) . . ?
O15 Ti1 Cl1 94.05(11) . . ?
O11 Ti1 Cl1 93.68(11) . . ?
O6 Ti1 Cl1 90.38(11) . . ?
O1 Ti1 Cl1 90.46(11) . . ?
O17 Ti1 Cl1 174.18(10) . . ?
O17 Ti2 O9 101.36(15) . . ?
O17 Ti2 O13 101.33(15) . . ?
O9 Ti2 O13 90.39(13) . . ?
O17 Ti2 O5 92.13(15) . . ?
O9 Ti2 O5 88.33(14) . . ?
O13 Ti2 O5 166.46(16) . . ?
O17 Ti2 O2 91.81(15) . . ?
O9 Ti2 O2 166.80(15) . . ?
O13 Ti2 O2 87.85(14) . . ?
O5 Ti2 O2 90.33(14) . . ?
O17 Ti2 O18 167.12(13) . . ?
O9 Ti2 O18 87.25(14) . . ?
O13 Ti2 O18 88.03(14) . . ?
O5 Ti2 O18 78.44(15) . . ?
O2 Ti2 O18 79.62(14) . . ?
C38 C39 C40 96.2(19) . . ?
C41 C40 C39 146(2) . . ?
C37 C42 C41 119(3) . . ?
C40 C41 C42 106(2) . . ?
C37 C38 C39 134(2) . . ?
C55 C51 C54 161.663(2) . . ?
C55 C51 C53 127.562(3) . . ?
C54 C51 C53 70.772(1) . . ?
C55 C51 C52 61.849(2) . . ?
C54 C51 C52 136.471(1) . . ?
C53 C51 C52 65.720(1) . . ?
C56 C52 C57 59.393(2) . . ?
C56 C52 C54 127.989(2) . 3_666 ?
C57 C52 C54 68.783(2) . 3_666 ?
C56 C52 C55 95.029(2) . . ?
C57 C52 C55 152.810(1) . . ?
C54 C52 C55 136.792(1) 3_666 . ?
C56 C52 C53 176.785(1) . . ?
C57 C52 C53 121.748(2) . . ?
C54 C52 C53 53.531(2) 3_666 . ?
C55 C52 C53 83.299(2) . . ?
C56 C52 C51 134.720(1) . . ?
C57 C52 C51 163.155(1) . . ?
C54 C52 C51 97.098(2) 3_666 . ?
C55 C52 C51 39.726(1) . . ?
C53 C52 C51 43.575(1) . . ?
C51 C53 C51 180.000(1) 3_666 . ?
C51 C53 C54 52.739(1) 3_666 3_666 ?
C51 C53 C54 127.261(1) . 3_666 ?
C51 C53 C54 127.261(1) 3_666 . ?
C51 C53 C54 52.739(1) . . ?
C54 C53 C54 180.0 3_666 . ?
C51 C53 C52 109.296(2) 3_666 . ?
C51 C53 C52 70.704(2) . . ?
C54 C53 C52 56.572(2) 3_666 . ?
C54 C53 C52 123.428(2) . . ?
C51 C53 C52 70.704(2) 3_666 3_666 ?
C51 C53 C52 109.296(2) . 3_666 ?
C54 C53 C52 123.428(2) 3_666 3_666 ?
C54 C53 C52 56.572(2) . 3_666 ?
C52 C53 C52 180.0 . 3_666 ?
C51 C54 C53 56.489(1) . . ?
C51 C54 C52 126.364(1) . 3_666 ?
C53 C54 C52 69.897(2) . 3_666 ?
C51 C54 C57 173.475(1) . 3_666 ?
C53 C54 C57 119.397(3) . 3_666 ?
C52 C54 C57 50.031(1) 3_666 3_666 ?
C51 C55 C52 78.424(3) . . ?
C51 C55 C56 109.259(3) . . ?
C52 C55 C56 30.9 . . ?
C52 C56 C57 73.822(1) . . ?
C52 C56 C55 54.116(2) . . ?
C57 C56 C55 127.118(1) . . ?
C56 C57 C52 46.786(1) . . ?
C56 C57 C54 107.848(1) . 3_666 ?
C52 C57 C54 61.186(1) . 3_666 ?

loop_
_geom_bond_atom_site_label_1
_geom_bond_atom_site_label_2
_geom_bond_distance
_geom_bond_site_symmetry_2
_geom_bond_publ_flag
C1 C6 1.384(8) . ?
C1 C2 1.388(8) . ?
C1 O4 1.420(6) . ?
C2 C3 1.386(7) . ?
C2 C7 1.509(8) . ?
C3 C4 1.378(9) . ?
C3 H3 1.0485 . ?
C4 C5 1.363(9) . ?
C4 H4 0.9429 . ?
C5 C6 1.407(7) . ?
C5 H5 0.9455 . ?
C6 C8 1.494(8) . ?
C7 H7A 0.9800 . ?
C7 H7B 0.9800 . ?
C7 H7C 0.9800 . ?
C8 H8A 0.9800 . ?
C8 H8B 0.9800 . ?
C8 H8C 0.9800 . ?
C9 C10 1.385(8) . ?
C9 C14 1.388(8) . ?
C9 O8 1.422(6) . ?
C10 C11 1.406(7) . ?
C10 C15 1.486(8) . ?
C11 C12 1.363(9) . ?
C11 H11 0.7945 . ?
C12 C13 1.395(9) . ?
C12 H12 1.0802 . ?
C13 C14 1.398(7) . ?
C13 H13 1.1072 . ?
C14 C16 1.479(8) . ?
C15 H15A 0.9800 . ?
C15 H15B 0.9800 . ?
C15 H15C 0.9800 . ?
C16 H16A 0.9800 . ?
C16 H16B 0.9800 . ?
C16 H16C 0.9800 . ?
C17 C22 1.379(7) . ?
C17 C18 1.388(7) . ?
C17 O12 1.431(6) . ?
C18 C19 1.392(8) . ?
C18 C23 1.502(8) . ?
C19 C20 1.387(9) . ?
C19 H19 1.0216 . ?
C20 C21 1.396(8) . ?
C20 H20 1.0020 . ?
C21 C22 1.384(8) . ?
C21 H21 0.9343 . ?
C22 C24 1.501(7) . ?
C23 H23A 0.9800 . ?
C23 H23B 0.9800 . ?
C23 H23C 0.9800 . ?
C24 H24A 0.9800 . ?
C24 H24B 0.9800 . ?
C24 H24C 0.9800 . ?
C25 C26 1.384(7) . ?
C25 C30 1.402(7) . ?
C25 O16 1.412(6) . ?
C26 C27 1.401(7) . ?
C26 C31 1.515(7) . ?
C27 C28 1.368(8) . ?
C27 H27 0.9294 . ?
C28 C29 1.377(9) . ?
C28 H28 0.9961 . ?
C29 C30 1.396(8) . ?
C29 H29 0.9674 . ?
C31 H31A 0.9800 . ?
C31 H31B 0.9800 . ?
C31 H31C 0.9800 . ?
C32 C30 1.493(8) . ?
C32 H32A 0.9800 . ?
C32 H32B 0.9800 . ?
C32 H32C 0.9800 . ?
C33 O18 1.462(5) . ?
C33 C34 1.517(7) . ?
C33 H33A 1.0028 . ?
C33 H33B 1.0028 . ?
C34 C35 1.471(9) . ?
C34 H34A 0.9900 . ?
C34 H34B 0.9900 . ?
C35 C36 1.395(9) . ?
C35 H35A 0.9900 . ?
C35 H35B 0.9900 . ?
C36 O18 1.451(6) . ?
C36 H36A 0.9900 . ?
C36 H36B 0.9900 . ?
C37 C38 1.391(2) . ?
C37 C42 1.394(2) . ?
C37 C43 1.556(16) . ?
O1 P1 1.504(4) . ?
O1 Ti1 1.961(3) . ?
O2 P1 1.507(4) . ?
O2 Ti2 1.993(3) . ?
O3 P1 1.549(4) . ?
O3 H3W 0.872(4) . ?
O4 P1 1.567(3) . ?
O5 P2 1.509(4) . ?
O5 Ti2 1.992(3) . ?
O6 P2 1.512(4) . ?
O6 Ti1 1.956(3) . ?
O7 P2 1.553(4) . ?
O7 H7 0.928(3) . ?
O8 P2 1.565(3) . ?
O9 P3 1.506(3) . ?
O9 Ti2 1.964(3) . ?
O10 P3 1.530(4) . ?
O11 P3 1.522(3) 3_576 ?
O11 Ti1 1.912(3) . ?
O12 P3 1.575(4) . ?
O13 P4 1.511(3) . ?
O13 Ti2 1.966(3) . ?
O14 P4 1.520(4) . ?
O14 H14 0.880(3) . ?
O15 P4 1.527(3) 3_576 ?
O15 Ti1 1.903(3) . ?
O16 P4 1.575(3) . ?
O17 Ti2 1.720(3) . ?
O17 Ti1 2.011(3) . ?
O18 Ti2 2.177(3) . ?
Cl1 Ti1 2.2660(13) . ?
P3 O11 1.522(3) 3_576 ?
P4 O15 1.527(3) 3_576 ?
C39 C38 1.393(2) . ?
C39 C40 1.41(2) . ?
C40 C41 1.391(2) . ?
C42 C41 1.46(3) . ?
C51 C55 1.1445 . ?
C51 C54 1.2230 . ?
C51 C53 1.2812 . ?
C51 C52 1.7543 . ?
C52 C56 0.9995 . ?
C52 C57 1.3171 . ?
C52 C54 1.5058 3_666 ?
C52 C55 1.5789 . ?
C52 C53 1.6943 . ?
C53 C51 1.2812 3_666 ?
C53 C54 1.4509 3_666 ?
C53 C54 1.4509 . ?
C53 C52 1.6943 3_666 ?
C54 C52 1.5058 3_666 ?
C54 C57 1.6021 3_666 ?
C55 C56 1.9412 . ?
C56 C57 1.1803 . ?
C57 C54 1.6021 3_666 ?

loop_
_geom_torsion_atom_site_label_1
_geom_torsion_atom_site_label_2
_geom_torsion_atom_site_label_3
_geom_torsion_atom_site_label_4
_geom_torsion
_geom_torsion_site_symmetry_1
_geom_torsion_site_symmetry_2
_geom_torsion_site_symmetry_3
_geom_torsion_site_symmetry_4
_geom_torsion_publ_flag
C6 C1 C2 C3 -1.5(8) . . . . ?
O4 C1 C2 C3 -177.6(5) . . . . ?
C6 C1 C2 C7 177.3(5) . . . . ?
O4 C1 C2 C7 1.1(8) . . . . ?
C1 C2 C3 C4 -0.1(8) . . . . ?
C7 C2 C3 C4 -178.9(6) . . . . ?
C2 C3 C4 C5 0.4(9) . . . . ?
C3 C4 C5 C6 0.7(9) . . . . ?
C2 C1 C6 C5 2.5(8) . . . . ?
O4 C1 C6 C5 178.6(4) . . . . ?
C2 C1 C6 C8 -177.9(5) . . . . ?
O4 C1 C6 C8 -1.7(8) . . . . ?
C4 C5 C6 C1 -2.1(8) . . . . ?
C4 C5 C6 C8 178.3(5) . . . . ?
C14 C9 C10 C11 -3.3(8) . . . . ?
O8 C9 C10 C11 -177.5(4) . . . . ?
C14 C9 C10 C15 176.5(5) . . . . ?
O8 C9 C10 C15 2.3(8) . . . . ?
C9 C10 C11 C12 2.0(8) . . . . ?
C15 C10 C11 C12 -177.8(5) . . . . ?
C10 C11 C12 C13 0.1(8) . . . . ?
C11 C12 C13 C14 -1.3(8) . . . . ?
C10 C9 C14 C13 2.2(8) . . . . ?
O8 C9 C14 C13 176.5(5) . . . . ?
C10 C9 C14 C16 -176.7(5) . . . . ?
O8 C9 C14 C16 -2.4(8) . . . . ?
C12 C13 C14 C9 0.1(8) . . . . ?
C12 C13 C14 C16 179.0(6) . . . . ?
C22 C17 C18 C19 2.7(8) . . . . ?
O12 C17 C18 C19 175.7(4) . . . . ?
C22 C17 C18 C23 -177.2(5) . . . . ?
O12 C17 C18 C23 -4.3(7) . . . . ?
C17 C18 C19 C20 -0.3(8) . . . . ?
C23 C18 C19 C20 179.6(5) . . . . ?
C18 C19 C20 C21 -1.1(9) . . . . ?
C19 C20 C21 C22 0.4(9) . . . . ?
C18 C17 C22 C21 -3.4(8) . . . . ?
O12 C17 C22 C21 -176.2(4) . . . . ?
C18 C17 C22 C24 176.3(5) . . . . ?
O12 C17 C22 C24 3.6(7) . . . . ?
C20 C21 C22 C17 1.8(8) . . . . ?
C20 C21 C22 C24 -178.0(5) . . . . ?
C30 C25 C26 C27 1.0(7) . . . . ?
O16 C25 C26 C27 175.5(4) . . . . ?
C30 C25 C26 C31 -177.2(5) . . . . ?
O16 C25 C26 C31 -2.6(7) . . . . ?
C25 C26 C27 C28 0.2(8) . . . . ?
C31 C26 C27 C28 178.4(5) . . . . ?
C26 C27 C28 C29 -1.2(9) . . . . ?
C27 C28 C29 C30 1.0(9) . . . . ?
O18 C33 C34 C35 -13.1(7) . . . . ?
C33 C34 C35 C36 21.3(10) . . . . ?
C34 C35 C36 O18 -21.0(11) . . . . ?
C28 C29 C30 C25 0.1(8) . . . . ?
C28 C29 C30 C32 -178.7(5) . . . . ?
C26 C25 C30 C29 -1.2(8) . . . . ?
O16 C25 C30 C29 -175.9(4) . . . . ?
C26 C25 C30 C32 177.6(5) . . . . ?
O16 C25 C30 C32 2.9(7) . . . . ?
C6 C1 O4 P1 88.9(5) . . . . ?
C2 C1 O4 P1 -94.8(5) . . . . ?
C10 C9 O8 P2 -89.3(5) . . . . ?
C14 C9 O8 P2 96.1(5) . . . . ?
C22 C17 O12 P3 -89.7(5) . . . . ?
C18 C17 O12 P3 97.0(5) . . . . ?
C26 C25 O16 P4 87.7(5) . . . . ?
C30 C25 O16 P4 -97.5(5) . . . . ?
C35 C36 O18 C33 12.1(9) . . . . ?
C35 C36 O18 Ti2 -165.4(6) . . . . ?
C34 C33 O18 C36 1.2(6) . . . . ?
C34 C33 O18 Ti2 178.6(3) . . . . ?
Ti1 O1 P1 O2 -36.3(4) . . . . ?
Ti1 O1 P1 O3 90.9(3) . . . . ?
Ti1 O1 P1 O4 -153.6(3) . . . . ?
Ti2 O2 P1 O1 35.1(3) . . . . ?
Ti2 O2 P1 O3 -89.9(3) . . . . ?
Ti2 O2 P1 O4 155.8(3) . . . . ?
C1 O4 P1 O1 -73.9(5) . . . . ?
C1 O4 P1 O2 163.9(4) . . . . ?
C1 O4 P1 O3 44.1(5) . . . . ?
Ti2 O5 P2 O6 -34.5(3) . . . . ?
Ti2 O5 P2 O7 90.3(3) . . . . ?
Ti2 O5 P2 O8 -155.4(3) . . . . ?
Ti1 O6 P2 O5 35.3(4) . . . . ?
Ti1 O6 P2 O7 -91.4(3) . . . . ?
Ti1 O6 P2 O8 152.8(3) . . . . ?
C9 O8 P2 O5 -165.3(4) . . . . ?
C9 O8 P2 O6 72.2(4) . . . . ?
C9 O8 P2 O7 -46.0(5) . . . . ?
Ti2 O9 P3 O11 56.8(7) . . . 3_576 ?
Ti2 O9 P3 O10 -67.1(7) . . . . ?
Ti2 O9 P3 O12 176.7(6) . . . . ?
C17 O12 P3 O9 -38.6(4) . . . . ?
C17 O12 P3 O11 84.1(4) . . . 3_576 ?
C17 O12 P3 O10 -160.4(4) . . . . ?
Ti2 O13 P4 O14 68.2(7) . . . . ?
Ti2 O13 P4 O15 -56.4(7) . . . 3_576 ?
Ti2 O13 P4 O16 -175.9(6) . . . . ?
C25 O16 P4 O13 38.3(4) . . . . ?
C25 O16 P4 O14 160.6(4) . . . . ?
C25 O16 P4 O15 -84.1(4) . . . 3_576 ?
P4 O15 Ti1 O11 91.1(4) 3_576 . . . ?
P4 O15 Ti1 O6 -84.9(4) 3_576 . . . ?
P4 O15 Ti1 O1 14(2) 3_576 . . . ?
P4 O15 Ti1 O17 1.0(4) 3_576 . . . ?
P4 O15 Ti1 Cl1 -175.2(4) 3_576 . . . ?
P3 O11 Ti1 O15 -89.3(4) 3_576 . . . ?
P3 O11 Ti1 O6 -10(2) 3_576 . . . ?
P3 O11 Ti1 O1 86.2(4) 3_576 . . . ?
P3 O11 Ti1 O17 1.0(4) 3_576 . . . ?
P3 O11 Ti1 Cl1 176.7(4) 3_576 . . . ?
P2 O6 Ti1 O15 84.9(3) . . . . ?
P2 O6 Ti1 O11 5(2) . . . . ?
P2 O6 Ti1 O1 -90.6(3) . . . . ?
P2 O6 Ti1 O17 -5.5(3) . . . . ?
P2 O6 Ti1 Cl1 179.0(3) . . . . ?
P1 O1 Ti1 O15 -7(2) . . . . ?
P1 O1 Ti1 O11 -84.4(3) . . . . ?
P1 O1 Ti1 O6 91.5(3) . . . . ?
P1 O1 Ti1 O17 5.8(3) . . . . ?
P1 O1 Ti1 Cl1 -178.1(3) . . . . ?
Ti2 O17 Ti1 O15 -134.9(3) . . . . ?
Ti2 O17 Ti1 O11 135.9(3) . . . . ?
Ti2 O17 Ti1 O6 -44.8(3) . . . . ?
Ti2 O17 Ti1 O1 46.1(3) . . . . ?
Ti2 O17 Ti1 Cl1 4.8(13) . . . . ?
Ti1 O17 Ti2 O9 133.2(3) . . . . ?
Ti1 O17 Ti2 O13 -134.1(3) . . . . ?
Ti1 O17 Ti2 O5 44.5(3) . . . . ?
Ti1 O17 Ti2 O2 -45.9(3) . . . . ?
Ti1 O17 Ti2 O18 2.0(9) . . . . ?
P3 O9 Ti2 O17 41.5(7) . . . . ?
P3 O9 Ti2 O13 -60.2(7) . . . . ?
P3 O9 Ti2 O5 133.3(7) . . . . ?
P3 O9 Ti2 O2 -142.4(6) . . . . ?
P3 O9 Ti2 O18 -148.2(7) . . . . ?
P4 O13 Ti2 O17 -42.8(6) . . . . ?
P4 O13 Ti2 O9 58.8(6) . . . . ?
P4 O13 Ti2 O5 143.3(6) . . . . ?
P4 O13 Ti2 O2 -134.2(6) . . . . ?
P4 O13 Ti2 O18 146.1(6) . . . . ?
P2 O5 Ti2 O17 4.6(3) . . . . ?
P2 O5 Ti2 O9 -96.7(3) . . . . ?
P2 O5 Ti2 O13 178.6(5) . . . . ?
P2 O5 Ti2 O2 96.4(3) . . . . ?
P2 O5 Ti2 O18 175.7(3) . . . . ?
P1 O2 Ti2 O17 -4.6(3) . . . . ?
P1 O2 Ti2 O9 179.2(5) . . . . ?
P1 O2 Ti2 O13 96.7(3) . . . . ?
P1 O2 Ti2 O5 -96.7(3) . . . . ?
P1 O2 Ti2 O18 -174.9(3) . . . . ?
C36 O18 Ti2 O17 -1.3(10) . . . . ?
C33 O18 Ti2 O17 -178.4(6) . . . . ?
C36 O18 Ti2 O9 -133.8(5) . . . . ?
C33 O18 Ti2 O9 49.2(4) . . . . ?
C36 O18 Ti2 O13 135.7(5) . . . . ?
C33 O18 Ti2 O13 -41.3(4) . . . . ?
C36 O18 Ti2 O5 -44.9(5) . . . . ?
C33 O18 Ti2 O5 138.0(4) . . . . ?
C36 O18 Ti2 O2 47.5(5) . . . . ?
C33 O18 Ti2 O2 -129.5(4) . . . . ?
C38 C39 C40 C41 -0.7(9) . . . . ?
C38 C37 C42 C41 -0.2(6) . . . . ?
C43 C37 C42 C41 180.0(4) . . . . ?
C39 C40 C41 C42 0.9(10) . . . . ?
C37 C42 C41 C40 -0.2(7) . . . . ?
C42 C37 C38 C39 0.4(7) . . . . ?
C43 C37 C38 C39 -179.9(4) . . . . ?
C40 C39 C38 C37 0.0(6) . . . . ?
C55 C51 C52 C56 2.988(1) . . . . ?
C54 C51 C52 C56 -178.036(1) . . . . ?
C53 C51 C52 C56 -176.105(2) . . . . ?
C55 C51 C52 C57 145.915(6) . . . . ?
C54 C51 C52 C57 -35.109(6) . . . . ?
C53 C51 C52 C57 -33.178(5) . . . . ?
C55 C51 C52 C54 178.004(2) . . . 3_666 ?
C54 C51 C52 C54 -3.020(2) . . . 3_666 ?
C53 C51 C52 C54 -1.088(1) . . . 3_666 ?
C54 C51 C52 C55 179.0 . . . . ?
C53 C51 C52 C55 -179.1 . . . . ?
C55 C51 C52 C53 179.1 . . . . ?
C54 C51 C52 C53 -1.9 . . . . ?
C55 C51 C53 C51 174(11) . . . 3_666 ?
C54 C51 C53 C51 -7(11) . . . 3_666 ?
C52 C51 C53 C51 175(11) . . . 3_666 ?
C55 C51 C53 C54 0.4 . . . 3_666 ?
C54 C51 C53 C54 180.0 . . . 3_666 ?
C52 C51 C53 C54 1.408(1) . . . 3_666 ?
C55 C51 C53 C54 -179.6 . . . . ?
C52 C51 C53 C54 -178.6 . . . . ?
C55 C51 C53 C52 -1.0 . . . . ?
C54 C51 C53 C52 178.6 . . . . ?
C55 C51 C53 C52 179.0 . . . 3_666 ?
C54 C51 C53 C52 -1.4 . . . 3_666 ?
C52 C51 C53 C52 180.0 . . . 3_666 ?
C56 C52 C53 C51 -120.612(14) . . . 3_666 ?
C57 C52 C53 C51 -10.748(2) . . . 3_666 ?
C54 C52 C53 C51 -1.343(1) 3_666 . . 3_666 ?
C55 C52 C53 C51 -179.4 . . . 3_666 ?
C51 C52 C53 C51 180.0 . . . 3_666 ?
C56 C52 C53 C51 59.388(14) . . . . ?
C57 C52 C53 C51 169.252(2) . . . . ?
C54 C52 C53 C51 178.657(1) 3_666 . . . ?
C55 C52 C53 C51 0.6 . . . . ?
C56 C52 C53 C54 -119.269(15) . . . 3_666 ?
C57 C52 C53 C54 -9.4 . . . 3_666 ?
C55 C52 C53 C54 -178.073(2) . . . 3_666 ?
C51 C52 C53 C54 -178.657(1) . . . 3_666 ?
C56 C52 C53 C54 60.731(15) . . . . ?
C57 C52 C53 C54 170.595(2) . . . . ?
C54 C52 C53 C54 180.0 3_666 . . . ?
C55 C52 C53 C54 1.9 . . . . ?
C51 C52 C53 C54 1.3 . . . . ?
C56 C52 C53 C52 55(100) . . . 3_666 ?
C57 C52 C53 C52 165(100) . . . 3_666 ?
C54 C52 C53 C52 174(100) 3_666 . . 3_666 ?
C55 C52 C53 C52 -4(100) . . . 3_666 ?
C51 C52 C53 C52 -4(100) . . . 3_666 ?
C55 C51 C54 C53 179.0 . . . . ?
C52 C51 C54 C53 1.9 . . . . ?
C55 C51 C54 C52 -179.1 . . . 3_666 ?
C53 C51 C54 C52 1.9 . . . 3_666 ?
C52 C51 C54 C52 3.7 . . . 3_666 ?
C55 C51 C54 C57 126.473(13) . . . 3_666 ?
C53 C51 C54 C57 -52.522(12) . . . 3_666 ?
C52 C51 C54 C57 -50.658(12) . . . 3_666 ?
C51 C53 C54 C51 180.0 3_666 . . . ?
C54 C53 C54 C51 -19(100) 3_666 . . . ?
C52 C53 C54 C51 -1.6 . . . . ?
C52 C53 C54 C51 178.4 3_666 . . . ?
C51 C53 C54 C52 1.6 3_666 . . 3_666 ?
C51 C53 C54 C52 -178.4 . . . 3_666 ?
C54 C53 C54 C52 163(100) 3_666 . . 3_666 ?
C52 C53 C54 C52 180.0 . . . 3_666 ?
C51 C53 C54 C57 -5.9 3_666 . . 3_666 ?
C51 C53 C54 C57 174.1 . . . 3_666 ?
C54 C53 C54 C57 155(100) 3_666 . . 3_666 ?
C52 C53 C54 C57 172.5 . . . 3_666 ?
C52 C53 C54 C57 -7.5 3_666 . . 3_666 ?
C54 C51 C55 C52 -177.8 . . . . ?
C53 C51 C55 C52 1.0 . . . . ?
C54 C51 C55 C56 -178.9 . . . . ?
C53 C51 C55 C56 -0.1 . . . . ?
C52 C51 C55 C56 -1.2 . . . . ?
C56 C52 C55 C51 -177.9 . . . . ?
C57 C52 C55 C51 -159.181(4) . . . . ?
C54 C52 C55 C51 -2.894(2) 3_666 . . . ?
C53 C52 C55 C51 -0.6 . . . . ?
C57 C52 C55 C56 18.689(3) . . . . ?
C54 C52 C55 C56 174.976(3) 3_666 . . . ?
C53 C52 C55 C56 177.239(1) . . . . ?
C51 C52 C55 C56 177.9 . . . . ?
C54 C52 C56 C57 -5.431(1) 3_666 . . . ?
C55 C52 C56 C57 170.205(2) . . . . ?
C53 C52 C56 C57 111.684(15) . . . . ?
C51 C52 C56 C57 168.289(3) . . . . ?
C57 C52 C56 C55 -170.205(2) . . . . ?
C54 C52 C56 C55 -175.637(3) 3_666 . . . ?
C53 C52 C56 C55 -58.521(14) . . . . ?
C51 C52 C56 C55 -1.9 . . . . ?
C51 C55 C56 C52 2.211(1) . . . . ?
C51 C55 C56 C57 -9.6 . . . . ?
C52 C55 C56 C57 -11.823(2) . . . . ?
C55 C56 C57 C52 9.954(2) . . . . ?
C52 C56 C57 C54 4.2 . . . 3_666 ?
C55 C56 C57 C54 14.2 . . . 3_666 ?
C54 C52 C57 C56 175.410(1) 3_666 . . . ?
C55 C52 C57 C56 -21.769(3) . . . . ?
C53 C52 C57 C56 -176.486(2) . . . . ?
C51 C52 C57 C56 -150.153(5) . . . . ?
C56 C52 C57 C54 -175.410(1) . . . 3_666 ?
C55 C52 C57 C54 162.821(4) . . . 3_666 ?
C53 C52 C57 C54 8.1 . . . 3_666 ?
C51 C52 C57 C54 34.437(4) . . . 3_666 ?
